data_2103325
loop_
_publ_author_name
'Dittrich, B.'
'Korits\'anszky, T.'
'Grosche, M.'
'Scherer, W.'
'Flaig, R.'
'Wagner, A.'
'Krane, H. G.'
'Kessler, H.'
'Riemer, C.'
'Schreurs, A. M. M.'
'Luger, P.'

_publ_section_title
;
 Reproducability and transferability of topological properties;
 experimental charge density of the hexapeptide
 cyclo-(<small>D,L</small>-Pro)_2--(<small>L</small>-Ala)_4 monohydrate
;
_journal_issue 4
_journal_name_full 'Acta Crystallographica Section B'
_journal_page_first 721
_journal_page_last 727
_journal_paper_doi 10.1107/S0108768102005839
_journal_volume 58
_journal_year 2002
_chemical_formula_sum 'C22 H36 N6 O7'
_chemical_formula_weight 496.57
_space_group_IT_number 19
_symmetry_cell_setting orthorhombic
_symmetry_space_group_name_Hall 'P 2ac 2ab'
_symmetry_space_group_name_H-M 'P 21 21 21'
_atom_type_scat_source 'International Tables Vol. IV Tables 2.2B and 2.3.1'
_cell_angle_alpha 90.000
_cell_angle_beta 90.000
_cell_angle_gamma 90.000
_cell_formula_units_Z 4
_cell_length_a 10.1270(10)
_cell_length_b 12.5010(10)
_cell_length_c 19.4950(10)
_cell_measurement_temperature 100(2)
_cell_volume 2468.0(3)
_computing_data_reduction 'EVAL (Nonius B.V. 2000)'
_computing_molecular_graphics 'Koritsanszky et al, (1995)'
_computing_publication_material 'Koritsanszky et al, (1995)'
_computing_structure_refinement 'Koritsanszky et al, (1995)'
_diffrn_measurement_device 'Nonius Kappa CCD'
_diffrn_measurement_method 'rotation in \w and \f'
_diffrn_radiation_type MoK\a
_diffrn_radiation_wavelength 0.7107
_diffrn_reflns_av_R_equivalents 0.036
_diffrn_reflns_limit_h_max 22
_diffrn_reflns_limit_h_min 0
_diffrn_reflns_limit_k_max 28
_diffrn_reflns_limit_k_min 0
_diffrn_reflns_limit_l_max 44
_diffrn_reflns_limit_l_min -44
_diffrn_reflns_number 293943
_diffrn_reflns_theta_max 53.63
_diffrn_reflns_theta_min 1.94
_diffrn_standards_decay_% 'not observed'
_exptl_absorpt_coefficient_mu 0.101
_exptl_absorpt_correction_T_max 0.9609
_exptl_absorpt_correction_T_min 0.9477
_exptl_absorpt_correction_type empirical
_exptl_absorpt_process_details 'Blessing, 1995'
_exptl_crystal_colour colorless
_exptl_crystal_density_diffrn 1.336
_exptl_crystal_density_meas ?
_exptl_crystal_description prism
_exptl_crystal_F_000 1064
_exptl_crystal_size_max 0.7
_exptl_crystal_size_mid 0.7
_exptl_crystal_size_min 0.4
_refine_diff_density_max 0.120
_refine_diff_density_min -0.206
_refine_ls_extinction_method none
_refine_ls_goodness_of_fit_ref 1.6193
_refine_ls_hydrogen_treatment mixed
_refine_ls_number_parameters 945
_refine_ls_number_reflns 27338
_refine_ls_R_factor_gt 0.0201
_refine_ls_shift/esd_max 0.0000
_refine_ls_structure_factor_coef F
_refine_ls_weighting_scheme sigma
_refine_ls_wR_factor_ref 0.0296
_reflns_number_gt 27338
_reflns_number_total 29731
_reflns_threshold_expression F>2.5\sF
_cod_data_source_file lc0050.cif
_cod_data_source_block Muenchen
_cod_original_cell_volume 2467.8(4)
_cod_database_code 2103325

loop_
_symmetry_equiv_pos_site_id
_symmetry_equiv_pos_as_xyz
1 +X,+Y,+Z
2 1/2-X,-Y,1/2+Z
3 1/2+X,1/2-Y,-Z
4 -X,1/2+Y,1/2-Z

loop_
_atom_site_aniso_label
_atom_site_aniso_U_11
_atom_site_aniso_U_22
_atom_site_aniso_U_33
_atom_site_aniso_U_12
_atom_site_aniso_U_13
_atom_site_aniso_U_23
O(11) 0.00919(8) 0.0243(2) 0.01840(10) -.00485(8) 0.00104(7) -.00123(10)
O(21) 0.01827(9) 0.00975(7) 0.01074(7) -.00074(7) 0.00280(7) -.00094(6)
O(31) 0.02610(10) 0.01400(10) 0.01340(10) -0.00580(10) 0.00800(10) -0.00330(10)
O(41) 0.00790(7) 0.0325(2) 0.0182(2) -.00451(9) 0.00024(7) 0.00108(12)
O(51) 0.01390(10) 0.01730(10) 0.0320(2) 0.00600(10) 0.00880(10) 0.00270(10)
O(61) 0.02530(10) 0.01530(10) 0.01850(10) 0.00370(10) -0.01260(10) -0.00320(10)
O(71) 0.01405(9) 0.01710(10) 0.01640(9) 0.00132(8) -.00174(8) -.00421(8)
N(11) 0.01507(7) 0.00746(5) 0.01029(6) -.00063(5) 0.00161(5) -.00017(5)
N(21) 0.01740(8) 0.00916(6) 0.01001(6) -.00438(5) 0.00201(5) -.00067(5)
N(31) 0.00777(5) 0.01244(6) 0.01113(6) -.00148(5) 0.00083(4) -.00203(5)
N(41) 0.01091(6) 0.01062(6) 0.01233(6) -.00012(5) 0.00119(5) -.00028(5)
N(51) 0.01662(8) 0.00947(6) 0.01022(6) 0.00290(5) -.00255(5) 0.00037(5)
N(61) 0.01046(6) 0.01127(6) 0.01087(6) -.00053(5) -.00054(5) 0.00060(5)
C(11) 0.00862(6) 0.01072(7) 0.01194(7) -.00075(5) 0.00044(5) -.00026(6)
C(12) 0.00956(6) 0.00900(6) 0.01083(6) -.00044(5) 0.00047(5) 0.00041(5)
C(13) 0.01578(9) 0.00851(6) 0.01357(8) -.00021(6) -.00066(7) 0.00008(6)
C(14) 0.01980(10) 0.00940(10) 0.01330(10) -0.00100(10) -0.00180(10) -0.00140(10)
C(15) 0.01750(9) 0.01031(7) 0.01117(7) -.00066(6) 0.00215(7) -.00073(6)
C(21) 0.01281(7) 0.00776(6) 0.00981(6) -.00131(6) 0.00077(6) -.00013(5)
C(22) 0.01400(8) 0.00863(6) 0.00995(6) -.00197(5) 0.00024(5) -.00019(5)
C(23) 0.02020(10) 0.01280(10) 0.01700(10) -0.00130(10) -0.00620(10) 0.00090(10)
C(31) 0.01357(8) 0.00893(6) 0.01032(6) -.00241(5) 0.00227(5) -.00046(5)
C(32) 0.00991(6) 0.00868(6) 0.01132(6) -.00148(5) 0.00117(5) -.00021(5)
C(33) 0.01664(9) 0.01388(8) 0.01841(9) 0.00191(7) -.00069(8) 0.00359(7)
C(41) 0.00813(6) 0.01580(8) 0.01248(7) -.00272(6) 0.00001(5) -.00054(6)
C(42) 0.01263(8) 0.01666(9) 0.01187(7) -.00461(7) -.00105(6) -.00133(6)
C(43) 0.0335(2) 0.01330(10) 0.01940(10) -0.00770(10) 0.00620(10) -0.00470(10)
C(51) 0.00967(7) 0.01167(7) 0.01382(7) 0.00236(5) 0.00113(6) 0.00113(6)
C(52) 0.01276(7) 0.00970(6) 0.01189(7) 0.00164(6) 0.00103(6) 0.00046(5)
C(53) 0.01076(8) 0.01265(8) 0.0304(2) 0.00161(6) 0.00061(8) 0.00202(8)
C(61) 0.01296(8) 0.01043(7) 0.01186(7) 0.00131(6) -.00356(6) 0.00045(6)
C(62) 0.01298(8) 0.01026(7) 0.01309(7) 0.00190(6) -.00324(6) 0.00096(6)
C(63) 0.02520(10) 0.01380(10) 0.01400(10) -0.00030(10) -0.00450(10) 0.00470(10)
C(64) 0.02140(10) 0.02320(10) 0.01350(10) -0.00480(10) 0.00230(10) 0.00390(10)
C(65) 0.01395(9) 0.0220(2) 0.01351(8) -.00487(8) 0.00076(7) 0.00179(8)

loop_
_atom_site_label
_atom_site_fract_x
_atom_site_fract_y
_atom_site_fract_z
_atom_site_U_iso_or_equiv
O(11) 0.44888(3) 0.77334(3) 0.48135(2) 0.017
O(21) 0.66467(3) 0.60890(2) 0.517890(10) 0.013
O(31) 0.44414(4) 0.41450(3) 0.69563(2) 0.018
O(41) 0.27911(3) 0.26178(4) 0.50154(2) 0.020
O(51) 0.42481(4) 0.46362(3) 0.41627(3) 0.021
O(61) 0.49502(5) 0.63446(3) 0.27380(2) 0.020
O(71) 0.72048(3) 0.21947(3) 0.28908(2) 0.016
N(11) 0.62756(3) 0.75199(2) 0.586350(10) 0.011
N(21) 0.55685(3) 0.47088(2) 0.602210(10) 0.012
N(31) 0.49454(2) 0.28537(2) 0.530990(10) 0.010
N(41) 0.54410(2) 0.31688(2) 0.389120(10) 0.011
N(51) 0.61142(3) 0.60461(2) 0.370850(10) 0.012
N(61) 0.61206(2) 0.81470(2) 0.406910(10) 0.011
C(11) 0.56249(2) 0.80340(2) 0.470930(10) 0.010
C(12) 0.65536(2) 0.82807(2) 0.530670(10) 0.010
C(13) 0.62678(3) 0.93814(2) 0.563360(10) 0.013
C(14) 0.64199(3) 0.91726(2) 0.640420(10) 0.014
C(15) 0.58221(3) 0.80607(2) 0.648810(10) 0.013
C(21) 0.63194(3) 0.64679(2) 0.574080(10) 0.010
C(22) 0.59626(3) 0.57174(2) 0.633150(10) 0.011
C(23) 0.71332(4) 0.55487(2) 0.68190(2) 0.017
C(31) 0.48684(3) 0.39840(2) 0.636900(10) 0.011
C(32) 0.46590(2) 0.28928(2) 0.603790(10) 0.010
C(33) 0.54807(3) 0.20713(2) 0.64337(2) 0.016
C(41) 0.39637(2) 0.26739(2) 0.485460(10) 0.012
C(42) 0.44033(3) 0.24491(2) 0.411840(10) 0.014
C(43) 0.48769(5) 0.12860(3) 0.40686(2) 0.022
C(51) 0.52356(2) 0.42396(2) 0.390560(10) 0.012
C(52) 0.63223(3) 0.49211(2) 0.357050(10) 0.011
C(53) 0.77127(3) 0.46105(2) 0.37961(2) 0.018
C(61) 0.54406(3) 0.66742(2) 0.328140(10) 0.012
C(62) 0.53328(3) 0.78635(2) 0.346900(10) 0.012
C(63) 0.59399(4) 0.85609(3) 0.29033(2) 0.018
C(64) 0.74107(4) 0.85652(3) 0.30955(2) 0.019
C(65) 0.74060(3) 0.86187(3) 0.38822(2) 0.016
H(12) 0.75765 0.81842 0.51626 0.023
H(13A) 0.69370 0.99882 0.54473 0.033
H(13B) 0.52660 0.96163 0.55180 0.029
H(14A) 0.74567 0.91530 0.65332 0.040
H(14B) 0.59175 0.97490 0.67239 0.037
H(15A) 0.61736 0.76515 0.69406 0.034
H(15B) 0.47567 0.81011 0.64902 0.035
H(21) 0.58293 0.45753 0.55348 0.028
H(22) 0.51419 0.60409 0.66182 0.023
H(23A) 0.68688 0.49547 0.71971 0.051
H(23B) 0.73921 0.62868 0.70735 0.042
H(23C) 0.79711 0.52618 0.65297 0.049
H(31) 0.58821 0.27569 0.51600 0.026
H(32) 0.36189 0.27214 0.60923 0.021
H(33A) 0.53176 0.12888 0.62146 0.045
H(33B) 0.51615 0.20725 0.69623 0.049
H(33C) 0.65128 0.22771 0.63896 0.056
H(41) 0.61872 0.28565 0.36214 0.028
H(42) 0.35278 0.25604 0.38102 0.029
H(43A) 0.50175 0.10694 0.35373 0.055
H(43B) 0.41237 0.07707 0.42799 0.054
H(43C) 0.57943 0.11963 0.43453 0.050
H(51) 0.63682 0.63216 0.41716 0.029
H(52) 0.62256 0.48184 0.30227 0.023
H(53A) 0.84116 0.51280 0.35413 0.050
H(53B) 0.79181 0.37952 0.36471 0.058
H(53C) 0.77790 0.47105 0.43453 0.052
H(62) 0.42976 0.80054 0.35662 0.025
H(63A) 0.55415 0.93619 0.29190 0.041
H(63B) 0.57499 0.82252 0.24024 0.038
H(64A) 0.79606 0.92192 0.28733 0.050
H(64B) 0.78447 0.78157 0.29369 0.043
H(65A) 0.82133 0.81716 0.41032 0.042
H(65B) 0.74521 0.94328 0.40661 0.047
H(71A) 0.65008 0.18653 0.26478 0.044
H(71B) 0.78784 0.16659 0.28924 0.041

loop_
_geom_angle_atom_site_label_1
_geom_angle_atom_site_label_2
_geom_angle_atom_site_label_3
_geom_angle_site_symmetry_1
_geom_angle_site_symmetry_2
_geom_angle_site_symmetry_3
_geom_angle
_geom_angle_publ_flag
C(61) O(61) H(71A) 1_555 1_555 4_655 124.90(10) yes
H(71A) O(71) H(71B) 1_555 1_555 1_555 103.80(10) yes
C(12) N(11) C(15) 1_555 1_555 1_555 112.00(10) yes
C(12) N(11) C(21) 1_555 1_555 1_555 119.90(10) yes
C(15) N(11) C(21) 1_555 1_555 1_555 127.70(10) yes
C(22) N(21) C(31) 1_555 1_555 1_555 121.60(10) yes
C(22) N(21) H(21) 1_555 1_555 1_555 117.80(10) yes
C(31) N(21) H(21) 1_555 1_555 1_555 120.60(10) yes
C(32) N(31) C(41) 1_555 1_555 1_555 120.10(10) yes
C(32) N(31) H(31) 1_555 1_555 1_555 118.70(10) yes
C(41) N(31) H(31) 1_555 1_555 1_555 119.10(10) yes
C(42) N(41) C(51) 1_555 1_555 1_555 119.60(10) yes
C(42) N(41) H(41) 1_555 1_555 1_555 117.70(10) yes
C(51) N(41) H(41) 1_555 1_555 1_555 120.80(10) yes
C(52) N(51) C(61) 1_555 1_555 1_555 122.10(10) yes
C(52) N(51) H(51) 1_555 1_555 1_555 117.70(10) yes
C(61) N(51) H(51) 1_555 1_555 1_555 119.50(10) yes
C(11) N(61) C(62) 1_555 1_555 1_555 120.80(10) yes
C(11) N(61) C(65) 1_555 1_555 1_555 126.70(10) yes
C(62) N(61) C(65) 1_555 1_555 1_555 112.40(10) yes
O(11) C(11) N(61) 1_555 1_555 1_555 122.20(10) yes
O(11) C(11) C(12) 1_555 1_555 1_555 120.80(10) yes
N(61) C(11) C(12) 1_555 1_555 1_555 117.00(10) yes
N(11) C(12) C(11) 1_555 1_555 1_555 108.30(10) yes
N(11) C(12) C(13) 1_555 1_555 1_555 103.70(10) yes
N(11) C(12) H(12) 1_555 1_555 1_555 107.70(10) yes
C(11) C(12) C(13) 1_555 1_555 1_555 112.30(10) yes
C(11) C(12) H(12) 1_555 1_555 1_555 111.70(10) yes
C(13) C(12) H(12) 1_555 1_555 1_555 112.80(10) yes
C(12) C(13) C(14) 1_555 1_555 1_555 103.50(10) yes
C(12) C(13) H(13A) 1_555 1_555 1_555 111.70(10) yes
C(12) C(13) H(13B) 1_555 1_555 1_555 109.40(10) yes
C(14) C(13) H(13A) 1_555 1_555 1_555 112.70(10) yes
C(14) C(13) H(13B) 1_555 1_555 1_555 110.20(10) yes
H(13A) C(13) H(13B) 1_555 1_555 1_555 109.20(10) yes
C(13) C(14) C(15) 1_555 1_555 1_555 102.70(10) yes
C(13) C(14) H(14A) 1_555 1_555 1_555 109.30(10) yes
C(13) C(14) H(14B) 1_555 1_555 1_555 113.90(10) yes
C(15) C(14) H(14A) 1_555 1_555 1_555 109.90(10) yes
C(15) C(14) H(14B) 1_555 1_555 1_555 111.00(10) yes
H(14A) C(14) H(14B) 1_555 1_555 1_555 109.80(10) yes
N(11) C(15) C(14) 1_555 1_555 1_555 101.90(10) yes
N(11) C(15) H(15A) 1_555 1_555 1_555 110.90(10) yes
N(11) C(15) H(15B) 1_555 1_555 1_555 109.70(10) yes
C(14) C(15) H(15A) 1_555 1_555 1_555 112.90(10) yes
C(14) C(15) H(15B) 1_555 1_555 1_555 110.80(10) yes
H(15A) C(15) H(15B) 1_555 1_555 1_555 110.40(10) yes
O(21) C(21) N(11) 1_555 1_555 1_555 122.90(10) yes
O(21) C(21) C(22) 1_555 1_555 1_555 119.70(10) yes
N(11) C(21) C(22) 1_555 1_555 1_555 117.50(10) yes
N(21) C(22) C(21) 1_555 1_555 1_555 106.50(10) yes
N(21) C(22) C(23) 1_555 1_555 1_555 110.50(10) yes
N(21) C(22) H(22) 1_555 1_555 1_555 109.20(10) yes
C(21) C(22) C(23) 1_555 1_555 1_555 111.60(10) yes
C(21) C(22) H(22) 1_555 1_555 1_555 110.00(10) yes
C(23) C(22) H(22) 1_555 1_555 1_555 109.00(10) yes
C(22) C(23) H(23A) 1_555 1_555 1_555 109.00(10) yes
C(22) C(23) H(23B) 1_555 1_555 1_555 110.80(10) yes
C(22) C(23) H(23C) 1_555 1_555 1_555 109.20(10) yes
H(23A) C(23) H(23B) 1_555 1_555 1_555 109.50(10) yes
H(23A) C(23) H(23C) 1_555 1_555 1_555 108.80(10) yes
H(23B) C(23) H(23C) 1_555 1_555 1_555 109.40(10) yes
O(31) C(31) N(21) 1_555 1_555 1_555 122.90(10) yes
O(31) C(31) C(32) 1_555 1_555 1_555 119.20(10) yes
N(21) C(31) C(32) 1_555 1_555 1_555 117.80(10) yes
N(31) C(32) C(31) 1_555 1_555 1_555 114.70(10) yes
N(31) C(32) C(33) 1_555 1_555 1_555 111.20(10) yes
N(31) C(32) H(32) 1_555 1_555 1_555 106.50(10) yes
C(31) C(32) C(33) 1_555 1_555 1_555 108.10(10) yes
C(31) C(32) H(32) 1_555 1_555 1_555 105.80(10) yes
C(33) C(32) H(32) 1_555 1_555 1_555 110.30(10) yes
C(32) C(33) H(33A) 1_555 1_555 1_555 109.00(10) yes
C(32) C(33) H(33B) 1_555 1_555 1_555 108.50(10) yes
C(32) C(33) H(33C) 1_555 1_555 1_555 109.00(10) yes
H(33A) C(33) H(33B) 1_555 1_555 1_555 109.40(10) yes
H(33A) C(33) H(33C) 1_555 1_555 1_555 109.40(10) yes
H(33B) C(33) H(33C) 1_555 1_555 1_555 111.40(10) yes
O(41) C(41) N(31) 1_555 1_555 1_555 123.50(10) yes
O(41) C(41) C(42) 1_555 1_555 1_555 120.70(10) yes
N(31) C(41) C(42) 1_555 1_555 1_555 115.70(10) yes
N(41) C(42) C(41) 1_555 1_555 1_555 112.50(10) yes
N(41) C(42) C(43) 1_555 1_555 1_555 110.00(10) yes
N(41) C(42) H(42) 1_555 1_555 1_555 110.20(10) yes
C(41) C(42) C(43) 1_555 1_555 1_555 108.90(10) yes
C(41) C(42) H(42) 1_555 1_555 1_555 105.00(10) yes
C(43) C(42) H(42) 1_555 1_555 1_555 110.10(10) yes
C(42) C(43) H(43A) 1_555 1_555 1_555 109.80(10) yes
C(42) C(43) H(43B) 1_555 1_555 1_555 108.70(10) yes
C(42) C(43) H(43C) 1_555 1_555 1_555 109.60(10) yes
H(43A) C(43) H(43B) 1_555 1_555 1_555 108.00(10) yes
H(43A) C(43) H(43C) 1_555 1_555 1_555 109.80(10) yes
H(43B) C(43) H(43C) 1_555 1_555 1_555 110.80(10) yes
O(51) C(51) N(41) 1_555 1_555 1_555 122.30(10) yes
O(51) C(51) C(52) 1_555 1_555 1_555 122.30(10) yes
N(41) C(51) C(52) 1_555 1_555 1_555 115.40(10) yes
N(51) C(52) C(51) 1_555 1_555 1_555 110.80(10) yes
N(51) C(52) C(53) 1_555 1_555 1_555 109.20(10) yes
N(51) C(52) H(52) 1_555 1_555 1_555 106.60(10) yes
C(51) C(52) C(53) 1_555 1_555 1_555 113.40(10) yes
C(51) C(52) H(52) 1_555 1_555 1_555 106.80(10) yes
C(53) C(52) H(52) 1_555 1_555 1_555 109.80(10) yes
C(52) C(53) H(53A) 1_555 1_555 1_555 108.70(10) yes
C(52) C(53) H(53B) 1_555 1_555 1_555 109.90(10) yes
C(52) C(53) H(53C) 1_555 1_555 1_555 108.30(10) yes
H(53A) C(53) H(53B) 1_555 1_555 1_555 108.40(10) yes
H(53A) C(53) H(53C) 1_555 1_555 1_555 110.20(10) yes
H(53B) C(53) H(53C) 1_555 1_555 1_555 111.30(10) yes
O(61) C(61) N(51) 1_555 1_555 1_555 122.90(10) yes
O(61) C(61) C(62) 1_555 1_555 1_555 119.80(10) yes
N(51) C(61) C(62) 1_555 1_555 1_555 117.30(10) yes
N(61) C(62) C(61) 1_555 1_555 1_555 112.80(10) yes
N(61) C(62) C(63) 1_555 1_555 1_555 102.70(10) yes
N(61) C(62) H(62) 1_555 1_555 1_555 110.50(10) yes
C(61) C(62) C(63) 1_555 1_555 1_555 110.50(10) yes
C(61) C(62) H(62) 1_555 1_555 1_555 105.70(10) yes
C(63) C(62) H(62) 1_555 1_555 1_555 114.90(10) yes
C(62) C(63) C(64) 1_555 1_555 1_555 102.40(10) yes
C(62) C(63) H(63A) 1_555 1_555 1_555 110.90(10) yes
C(62) C(63) H(63B) 1_555 1_555 1_555 111.00(10) yes
C(64) C(63) H(63A) 1_555 1_555 1_555 110.60(10) yes
C(64) C(63) H(63B) 1_555 1_555 1_555 113.20(10) yes
H(63A) C(63) H(63B) 1_555 1_555 1_555 108.60(10) yes
C(63) C(64) C(65) 1_555 1_555 1_555 103.90(10) yes
C(63) C(64) H(64A) 1_555 1_555 1_555 113.90(10) yes
C(63) C(64) H(64B) 1_555 1_555 1_555 108.80(10) yes
C(65) C(64) H(64A) 1_555 1_555 1_555 111.70(10) yes
C(65) C(64) H(64B) 1_555 1_555 1_555 109.00(10) yes
H(64A) C(64) H(64B) 1_555 1_555 1_555 109.40(10) yes
N(61) C(65) C(64) 1_555 1_555 1_555 103.40(10) yes
N(61) C(65) H(65A) 1_555 1_555 1_555 111.30(10) yes
N(61) C(65) H(65B) 1_555 1_555 1_555 109.40(10) yes
C(64) C(65) H(65A) 1_555 1_555 1_555 111.90(10) yes
C(64) C(65) H(65B) 1_555 1_555 1_555 111.90(10) yes
H(65A) C(65) H(65B) 1_555 1_555 1_555 108.80(10) yes
C(13) H(13A) H(13B) 1_555 1_555 1_555 35.40(10) yes
C(13) H(13B) H(13A) 1_555 1_555 1_555 35.40(10) yes
C(14) H(14A) H(14B) 1_555 1_555 1_555 35.10(10) yes
C(14) H(14B) H(14A) 1_555 1_555 1_555 35.10(10) yes
C(15) H(15A) H(15B) 1_555 1_555 1_555 34.80(10) yes
C(15) H(15B) H(15A) 1_555 1_555 1_555 34.80(10) yes
C(23) H(23A) H(23B) 1_555 1_555 1_555 35.20(10) yes
C(23) H(23A) H(23C) 1_555 1_555 1_555 35.60(10) yes
C(23) H(23B) H(23A) 1_555 1_555 1_555 35.20(10) yes
C(23) H(23B) H(23C) 1_555 1_555 1_555 35.30(10) yes
C(23) H(23C) H(23A) 1_555 1_555 1_555 35.60(10) yes
C(23) H(23C) H(23B) 1_555 1_555 1_555 35.30(10) yes
C(33) H(33A) H(33B) 1_555 1_555 1_555 35.30(10) yes
C(33) H(33A) H(33C) 1_555 1_555 1_555 35.30(10) yes
C(33) H(33B) H(33A) 1_555 1_555 1_555 35.30(10) yes
C(33) H(33B) H(33C) 1_555 1_555 1_555 34.30(10) yes
C(33) H(33C) H(33A) 1_555 1_555 1_555 35.30(10) yes
C(33) H(33C) H(33B) 1_555 1_555 1_555 34.30(10) yes
C(43) H(43A) H(43B) 1_555 1_555 1_555 36.00(10) yes
C(43) H(43A) H(43C) 1_555 1_555 1_555 35.10(10) yes
C(43) H(43B) H(43A) 1_555 1_555 1_555 36.00(10) yes
C(43) H(43B) H(43C) 1_555 1_555 1_555 34.60(10) yes
C(43) H(43C) H(43A) 1_555 1_555 1_555 35.10(10) yes
C(43) H(43C) H(43B) 1_555 1_555 1_555 34.60(10) yes
C(53) H(53A) H(53B) 1_555 1_555 1_555 35.80(10) yes
C(53) H(53A) H(53C) 1_555 1_555 1_555 34.90(10) yes
C(53) H(53B) H(53A) 1_555 1_555 1_555 35.80(10) yes
C(53) H(53B) H(53C) 1_555 1_555 1_555 34.30(10) yes
C(53) H(53C) H(53A) 1_555 1_555 1_555 34.90(10) yes
C(53) H(53C) H(53B) 1_555 1_555 1_555 34.30(10) yes
C(63) H(63A) H(63B) 1_555 1_555 1_555 35.70(10) yes
C(63) H(63B) H(63A) 1_555 1_555 1_555 35.70(10) yes
C(64) H(64A) H(64B) 1_555 1_555 1_555 35.30(10) yes
C(64) H(64B) H(64A) 1_555 1_555 1_555 35.30(10) yes
C(65) H(65A) H(65B) 1_555 1_555 1_555 35.60(10) yes
C(65) H(65B) H(65A) 1_555 1_555 1_555 35.60(10) yes
O(61) H(71A) O(71) 4_645 1_555 1_555 172.70(10) yes
O(61) H(71A) H(71B) 4_645 1_555 1_555 147.90(10) yes
O(71) H(71A) H(71B) 1_555 1_555 1_555 38.10(10) yes
O(71) H(71B) H(71A) 1_555 1_555 1_555 38.10(10) yes

loop_
_geom_bond_atom_site_label_1
_geom_bond_atom_site_label_2
_geom_bond_site_symmetry_1
_geom_bond_site_symmetry_2
_geom_bond_distance
_geom_bond_publ_flag
O(11) C(11) 1_555 1_555 1.2273(4) yes
O(21) C(21) 1_555 1_555 1.2386(3) yes
O(31) C(31) 1_555 1_555 1.2403(4) yes
O(41) C(41) 1_555 1_555 1.2301(4) yes
O(51) C(51) 1_555 1_555 1.2235(4) yes
O(61) C(61) 1_555 1_555 1.2403(4) yes
O(61) H(71A) 1_555 4_655 1.7743(4) yes
O(71) H(71A) 1_555 1_555 0.9500(3) yes
O(71) H(71B) 1_555 1_555 0.9499(3) yes
N(11) C(12) 1_555 1_555 1.4703(3) yes
N(11) C(15) 1_555 1_555 1.4665(3) yes
N(11) C(21) 1_555 1_555 1.3373(3) yes
N(21) C(22) 1_555 1_555 1.4537(3) yes
N(21) C(31) 1_555 1_555 1.3344(3) yes
N(21) H(21) 1_555 1_555 0.9999(2) yes
N(31) C(32) 1_555 1_555 1.4493(3) yes
N(31) C(41) 1_555 1_555 1.3516(3) yes
N(31) H(31) 1_555 1_555 0.9999(2) yes
N(41) C(42) 1_555 1_555 1.4526(4) yes
N(41) C(51) 1_555 1_555 1.3550(3) yes
N(41) H(41) 1_555 1_555 0.9999(2) yes
N(51) C(52) 1_555 1_555 1.4472(3) yes
N(51) C(61) 1_555 1_555 1.3323(3) yes
N(51) H(51) 1_555 1_555 0.9999(2) yes
N(61) C(11) 1_555 1_555 1.3527(4) yes
N(61) C(62) 1_555 1_555 1.4597(4) yes
N(61) C(65) 1_555 1_555 1.4748(4) yes
C(11) C(12) 1_555 1_555 1.5283(4) yes
C(12) C(13) 1_555 1_555 1.5436(3) yes
C(12) H(12) 1_555 1_555 1.0801(2) yes
C(13) C(14) 1_555 1_555 1.5325(4) yes
C(13) H(13A) 1_555 1_555 1.0800(3) yes
C(13) H(13B) 1_555 1_555 1.0799(3) yes
C(14) C(15) 1_555 1_555 1.5250(4) yes
C(14) H(14A) 1_555 1_555 1.0799(3) yes
C(14) H(14B) 1_555 1_555 1.0801(3) yes
C(15) H(15A) 1_555 1_555 1.0800(3) yes
C(15) H(15B) 1_555 1_555 1.0801(3) yes
C(21) C(22) 1_555 1_555 1.5286(3) yes
C(22) C(23) 1_555 1_555 1.5339(4) yes
C(22) H(22) 1_555 1_555 1.0800(2) yes
C(23) H(23A) 1_555 1_555 1.0800(3) yes
C(23) H(23B) 1_555 1_555 1.0799(3) yes
C(23) H(23C) 1_555 1_555 1.0801(4) yes
C(31) C(32) 1_555 1_555 1.5239(3) yes
C(32) C(33) 1_555 1_555 1.5304(4) yes
C(32) H(32) 1_555 1_555 1.0800(2) yes
C(33) H(33A) 1_555 1_555 1.0801(3) yes
C(33) H(33B) 1_555 1_555 1.0800(3) yes
C(33) H(33C) 1_555 1_555 1.0798(3) yes
C(41) C(42) 1_555 1_555 1.5287(4) yes
C(42) C(43) 1_555 1_555 1.5341(5) yes
C(42) H(42) 1_555 1_555 1.0800(3) yes
C(43) H(43A) 1_555 1_555 1.0800(4) yes
C(43) H(43B) 1_555 1_555 1.0799(4) yes
C(43) H(43C) 1_555 1_555 1.0802(5) yes
C(51) C(52) 1_555 1_555 1.5374(4) yes
C(52) C(53) 1_555 1_555 1.5253(4) yes
C(52) H(52) 1_555 1_555 1.0800(2) yes
C(53) H(53A) 1_555 1_555 1.0799(3) yes
C(53) H(53B) 1_555 1_555 1.0800(3) yes
C(53) H(53C) 1_555 1_555 1.0801(4) yes
C(61) C(62) 1_555 1_555 1.5349(4) yes
C(62) C(63) 1_555 1_555 1.5343(4) yes
C(62) H(62) 1_555 1_555 1.0800(3) yes
C(63) C(64) 1_555 1_555 1.5359(6) yes
C(63) H(63A) 1_555 1_555 1.0799(3) yes
C(63) H(63B) 1_555 1_555 1.0800(4) yes
C(64) C(65) 1_555 1_555 1.5351(5) yes
C(64) H(64A) 1_555 1_555 1.0799(4) yes
C(64) H(64B) 1_555 1_555 1.0801(5) yes
C(65) H(65A) 1_555 1_555 1.0800(3) yes
C(65) H(65B) 1_555 1_555 1.0800(4) yes
